data_7207110
loop_
_publ_author_name
'Shivakumar, Kota'
'Vidyasagar, Adiyala'
'Naidu, Andra'
'Gonnade, Rajesh G.'
'Sureshan, Kana M.'

_publ_section_title
;
 Strength from weakness: The role of CH&#x2026;N hydrogen bond in the
 formation of wave-like topology in crystals of aza-heterocycles
;
_journal_issue 2
_journal_name_full CrystEngComm
_journal_page_first 519
_journal_paper_doi 10.1039/c1ce05997a
_journal_volume 14
_journal_year 2012
_chemical_formula_moiety 'C11 H8 N2 O'
_chemical_formula_sum 'C11 H8 N2 O'
_chemical_formula_weight 184.19
_chemical_name_systematic
;
?
;
_space_group_IT_number 14
_symmetry_cell_setting monoclinic
_symmetry_space_group_name_Hall '-P 2ybc'
_symmetry_space_group_name_H-M 'P 1 21/c 1'
_atom_sites_solution_hydrogens geom
_atom_sites_solution_primary direct
_atom_sites_solution_secondary difmap
_audit_creation_method SHELXL-97
_cell_angle_alpha 90.00
_cell_angle_beta 97.855(9)
_cell_angle_gamma 90.00
_cell_formula_units_Z 4
_cell_length_a 3.989(2)
_cell_length_b 21.214(11)
_cell_length_c 11.076(6)
_cell_measurement_reflns_used 1553
_cell_measurement_temperature 297(2)
_cell_measurement_theta_max 23.60
_cell_measurement_theta_min 2.66
_cell_volume 928.5(8)
_computing_cell_refinement 'BRUKER SAINT'
_computing_data_collection 'BRUKER SMART'
_computing_data_reduction 'BRUKER SAINT'
_computing_molecular_graphics 'ORTEP-3 (Farrugia, 1997) and Mercury (Macrae et al., 2006)'
_computing_publication_material 'SHELXTL (Bruker, 2003)'
_computing_structure_refinement 'SHELXL-97 (Sheldrick, 1997)'
_computing_structure_solution 'SHELXS-97 (Sheldrick, 1990)'
_diffrn_ambient_temperature 297(2)
_diffrn_measured_fraction_theta_full 0.996
_diffrn_measured_fraction_theta_max 0.996
_diffrn_measurement_device 'Bruker Smart APEX'
_diffrn_measurement_device_type 'CCD Area Detector'
_diffrn_measurement_method 'Phi and Omega Scan'
_diffrn_radiation_monochromator graphite
_diffrn_radiation_source 'fine-focus sealed tube'
_diffrn_radiation_type MoK\a
_diffrn_radiation_wavelength 0.71073
_diffrn_reflns_av_R_equivalents 0.1589
_diffrn_reflns_av_sigmaI/netI 0.0914
_diffrn_reflns_limit_h_max 4
_diffrn_reflns_limit_h_min -4
_diffrn_reflns_limit_k_max 25
_diffrn_reflns_limit_k_min -25
_diffrn_reflns_limit_l_max 13
_diffrn_reflns_limit_l_min -13
_diffrn_reflns_number 8496
_diffrn_reflns_theta_full 25.00
_diffrn_reflns_theta_max 25.00
_diffrn_reflns_theta_min 1.92
_exptl_absorpt_coefficient_mu 0.088
_exptl_absorpt_correction_T_max 0.9969
_exptl_absorpt_correction_T_min 0.9734
_exptl_absorpt_correction_type multi-scan
_exptl_absorpt_process_details '(SADABS; Bruker, 2003)'
_exptl_crystal_colour colourless
_exptl_crystal_density_diffrn 1.318
_exptl_crystal_density_method 'not measured'
_exptl_crystal_description 'thin needle'
_exptl_crystal_F_000 384
_exptl_crystal_size_max 0.31
_exptl_crystal_size_mid 0.04
_exptl_crystal_size_min 0.04
_refine_diff_density_max 0.363
_refine_diff_density_min -0.281
_refine_diff_density_rms 0.076
_refine_ls_extinction_method none
_refine_ls_goodness_of_fit_ref 1.071
_refine_ls_hydrogen_treatment constr
_refine_ls_matrix_type full
_refine_ls_number_parameters 128
_refine_ls_number_reflns 1634
_refine_ls_number_restraints 0
_refine_ls_restrained_S_all 1.071
_refine_ls_R_factor_all 0.1519
_refine_ls_R_factor_gt 0.1078
_refine_ls_shift/su_max 0.000
_refine_ls_shift/su_mean 0.000
_refine_ls_structure_factor_coef Fsqd
_refine_ls_weighting_details 'calc w=1/[\s^2^(Fo^2^)+(0.1159P)^2^+1.2770P] where P=(Fo^2^+2Fc^2^)/3'
_refine_ls_weighting_scheme calc
_refine_ls_wR_factor_gt 0.2525
_refine_ls_wR_factor_ref 0.2789
_reflns_number_gt 1077
_reflns_number_total 1634
_reflns_threshold_expression >2sigma(I)
_cod_data_source_file c1ce05997a.txt
_cod_data_source_block kms7
_cod_depositor_comments
;
The following automatic conversions were performed:

'_symmetry_cell_setting' value 'Monoclinic' changed to 'monoclinic'
according to /home/saulius/struct/CIF-dictionaries/cif_core.dic
dictionary named 'cif_core.dic' version 2.4.1 from 2010-06-29.

Automatic conversion script
Id: cif_fix_values 1715 2011-07-08 13:25:40Z adriana 
;
_cod_original_sg_symbol_H-M P21/c
_cod_database_code 7207110

loop_
_symmetry_equiv_pos_as_xyz
'x, y, z'
'-x, y+1/2, -z+1/2'
'-x, -y, -z'
'x, -y-1/2, z-1/2'

loop_
_atom_site_label
_atom_site_type_symbol
_atom_site_fract_x
_atom_site_fract_y
_atom_site_fract_z
_atom_site_U_iso_or_equiv
_atom_site_adp_type
_atom_site_occupancy
_atom_site_symmetry_multiplicity
_atom_site_calc_flag
_atom_site_refinement_flags
O1 O 0.6647(9) 0.04828(15) 0.9011(3) 0.0499(10) Uani 1 1 d .
N1 N 0.4051(9) 0.14236(18) 0.8428(3) 0.0374(10) Uani 1 1 d .
N2 N 0.5238(15) -0.0614(3) 0.6667(5) 0.0859(18) Uani 1 1 d .
C4 C 0.1553(12) 0.0879(2) 0.6172(4) 0.0481(13) Uani 1 1 d .
H4 H 0.0725 0.0691 0.5433 0.058 Uiso 1 1 calc R
C3 C 0.3568(12) 0.0542(2) 0.7051(4) 0.0447(12) Uani 1 1 d .
C2 C 0.4710(11) 0.0842(2) 0.8172(4) 0.0391(11) Uani 1 1 d .
C8 C 0.1384(12) 0.2400(2) 0.7791(4) 0.0465(12) Uani 1 1 d .
H8 H 0.2249 0.2578 0.8536 0.056 Uiso 1 1 calc R
C7 C -0.0568(13) 0.2755(3) 0.6920(5) 0.0562(14) Uani 1 1 d .
H7 H -0.1026 0.3173 0.7095 0.067 Uiso 1 1 calc R
C6 C -0.1874(13) 0.2511(3) 0.5788(5) 0.0543(14) Uani 1 1 d .
H6 H -0.3150 0.2763 0.5211 0.065 Uiso 1 1 calc R
C5 C -0.1258(12) 0.1896(2) 0.5537(4) 0.0483(13) Uani 1 1 d .
H5 H -0.2168 0.1726 0.4789 0.058 Uiso 1 1 calc R
C10 C 0.0751(11) 0.1511(2) 0.6400(4) 0.0395(12) Uani 1 1 d .
C9 C 0.2056(10) 0.1763(2) 0.7541(4) 0.0361(11) Uani 1 1 d .
C11 C 0.4514(14) -0.0104(3) 0.6855(5) 0.0552(14) Uani 1 1 d .
C12 C 0.7887(13) 0.0773(2) 1.0148(4) 0.0504(13) Uani 1 1 d .
H12A H 0.9226 0.1134 1.0006 0.076 Uiso 1 1 calc R
H12B H 0.9254 0.0477 1.0653 0.076 Uiso 1 1 calc R
H12C H 0.6013 0.0902 1.0549 0.076 Uiso 1 1 calc R

loop_
_atom_site_aniso_label
_atom_site_aniso_U_11
_atom_site_aniso_U_22
_atom_site_aniso_U_33
_atom_site_aniso_U_23
_atom_site_aniso_U_13
_atom_site_aniso_U_12
O1 0.054(2) 0.048(2) 0.045(2) -0.0034(15) -0.0036(16) 0.0042(16)
N1 0.029(2) 0.047(2) 0.034(2) 0.0001(17) -0.0005(16) -0.0041(16)
N2 0.101(4) 0.062(3) 0.093(4) -0.027(3) 0.011(3) 0.003(3)
C4 0.042(3) 0.065(3) 0.038(3) -0.010(2) 0.004(2) -0.021(2)
C3 0.039(3) 0.052(3) 0.045(3) -0.008(2) 0.009(2) -0.012(2)
C2 0.030(2) 0.046(3) 0.041(3) 0.005(2) 0.004(2) -0.007(2)
C8 0.041(3) 0.058(3) 0.039(3) -0.004(2) 0.001(2) 0.002(2)
C7 0.047(3) 0.060(3) 0.060(4) 0.011(3) 0.002(3) 0.006(2)
C6 0.041(3) 0.068(4) 0.051(3) 0.014(3) -0.005(2) 0.000(2)
C5 0.047(3) 0.069(4) 0.026(3) 0.005(2) -0.008(2) -0.015(2)
C10 0.030(2) 0.058(3) 0.032(3) -0.001(2) 0.0058(19) -0.015(2)
C9 0.023(2) 0.050(3) 0.036(3) 0.007(2) 0.0060(19) -0.0029(19)
C11 0.055(3) 0.055(3) 0.056(3) -0.016(3) 0.008(3) -0.007(3)
C12 0.047(3) 0.059(3) 0.043(3) 0.000(2) -0.001(2) 0.003(2)

loop_
_atom_type_symbol
_atom_type_description
_atom_type_scat_dispersion_real
_atom_type_scat_dispersion_imag
_atom_type_scat_source
C C 0.0033 0.0016 'International Tables Vol C Tables 4.2.6.8 and 6.1.1.4'
H H 0.0000 0.0000 'International Tables Vol C Tables 4.2.6.8 and 6.1.1.4'
N N 0.0061 0.0033 'International Tables Vol C Tables 4.2.6.8 and 6.1.1.4'
O O 0.0106 0.0060 'International Tables Vol C Tables 4.2.6.8 and 6.1.1.4'

loop_
_geom_angle_atom_site_label_1
_geom_angle_atom_site_label_2
_geom_angle_atom_site_label_3
_geom_angle
C2 O1 C12 117.3(4)
C2 N1 C9 117.0(4)
C3 C4 C10 119.6(4)
C3 C4 H4 120.2
C10 C4 H4 120.2
C4 C3 C2 118.3(4)
C4 C3 C11 121.7(4)
C2 C3 C11 120.0(4)
N1 C2 O1 119.7(4)
N1 C2 C3 124.6(4)
O1 C2 C3 115.6(4)
C7 C8 C9 119.4(4)
C7 C8 H8 120.3
C9 C8 H8 120.3
C8 C7 C6 122.2(5)
C8 C7 H7 118.9
C6 C7 H7 118.9
C5 C6 C7 119.0(5)
C5 C6 H6 120.5
C7 C6 H6 120.5
C6 C5 C10 120.9(4)
C6 C5 H5 119.5
C10 C5 H5 119.5
C9 C10 C4 117.2(4)
C9 C10 C5 119.5(4)
C4 C10 C5 123.2(4)
N1 C9 C10 123.2(4)
N1 C9 C8 117.8(4)
C10 C9 C8 118.9(4)
N2 C11 C3 178.2(6)
O1 C12 H12A 109.5
O1 C12 H12B 109.5
H12A C12 H12B 109.5
O1 C12 H12C 109.5
H12A C12 H12C 109.5
H12B C12 H12C 109.5

loop_
_geom_bond_atom_site_label_1
_geom_bond_atom_site_label_2
_geom_bond_distance
O1 C2 1.358(5)
O1 C12 1.428(6)
N1 C2 1.301(6)
N1 C9 1.380(5)
N2 C11 1.146(7)
C4 C3 1.375(7)
C4 C10 1.410(7)
C4 H4 0.9300
C3 C2 1.414(6)
C3 C11 1.445(7)
C8 C7 1.379(6)
C8 C9 1.411(6)
C8 H8 0.9300
C7 C6 1.390(7)
C7 H7 0.9300
C6 C5 1.364(7)
C6 H6 0.9300
C5 C10 1.418(6)
C5 H5 0.9300
C10 C9 1.405(6)
C12 H12A 0.9600
C12 H12B 0.9600
C12 H12C 0.9600

loop_
_geom_torsion_atom_site_label_1
_geom_torsion_atom_site_label_2
_geom_torsion_atom_site_label_3
_geom_torsion_atom_site_label_4
_geom_torsion
C10 C4 C3 C2 1.3(6)
C10 C4 C3 C11 -178.8(4)
C9 N1 C2 O1 -179.6(4)
C9 N1 C2 C3 0.9(6)
C12 O1 C2 N1 -0.3(6)
C12 O1 C2 C3 179.2(4)
C4 C3 C2 N1 -1.5(7)
C11 C3 C2 N1 178.7(4)
C4 C3 C2 O1 179.0(4)
C11 C3 C2 O1 -0.8(6)
C9 C8 C7 C6 -0.8(8)
C8 C7 C6 C5 1.2(8)
C7 C6 C5 C10 -1.5(7)
C3 C4 C10 C9 -0.7(6)
C3 C4 C10 C5 178.9(4)
C6 C5 C10 C9 1.6(7)
C6 C5 C10 C4 -178.0(5)
C2 N1 C9 C10 -0.2(6)
C2 N1 C9 C8 -178.5(4)
C4 C10 C9 N1 0.1(6)
C5 C10 C9 N1 -179.5(4)
C4 C10 C9 C8 178.3(4)
C5 C10 C9 C8 -1.2(6)
C7 C8 C9 N1 179.2(4)
C7 C8 C9 C10 0.9(7)
